data_7006907
loop_
_publ_author_name
'Chien, Chih-Hsien'
'Chang, Jung-Che'
'Yeh, Chen-Yu'
'Lee, Gene-Hsiang'
'Fang, Jim-Min'
'Peng, Shie-Ming'

_publ_section_title
;
 Novel linear hexanuclear cobalt string complexes (Co6(12+)) and
 one-electron reduction products (Co6(11+)) supported by four bpyany2-
 ligands.
;
_journal_issue 17
_journal_name_full 'Dalton transactions (Cambridge, England : 2003)'
_journal_page_first 2106
_journal_page_last 2113
_journal_paper_doi 10.1039/b515311e
_journal_year 2006
_chemical_formula_sum 'C84 H69.5 Cl10 Co6 F9 N24 O10.75 S3'
_chemical_formula_weight 2562.40
_chemical_name_common (Co6(bpyany)4(OTf)2)(OTf)
_chemical_name_systematic
;
?
;
_space_group_IT_number 14
_symmetry_cell_setting monoclinic
_symmetry_space_group_name_Hall '-P 2yn'
_symmetry_space_group_name_H-M 'P 1 21/n 1'
_atom_sites_solution_hydrogens geom
_atom_sites_solution_primary direct
_atom_sites_solution_secondary difmap
_audit_creation_method SHELXL-97
_cell_angle_alpha 90.00
_cell_angle_beta 93.2970(8)
_cell_angle_gamma 90.00
_cell_formula_units_Z 4
_cell_length_a 12.9988(2)
_cell_length_b 28.3349(5)
_cell_length_c 26.0264(3)
_cell_measurement_reflns_used all
_cell_measurement_temperature 150(1)
_cell_measurement_theta_max 27.50
_cell_measurement_theta_min 1.00
_cell_volume 9570.2(2)
_computing_cell_refinement DENZO-SMN
_computing_data_collection 'NONIUS COLLECT'
_computing_data_reduction DENZO-SMN
_computing_molecular_graphics 'Bruker SHELXTL'
_computing_publication_material 'Bruker SHELXTL'
_computing_structure_refinement 'SHELXL-97 (Sheldrick, 1997)'
_computing_structure_solution 'SHELXS-97 (Sheldrick, 1990)'
_diffrn_ambient_temperature 150(1)
_diffrn_measured_fraction_theta_full 1.000
_diffrn_measured_fraction_theta_max 1.000
_diffrn_measurement_device_type 'NONIUS KappaCCD'
_diffrn_measurement_method '\w scans'
_diffrn_radiation_monochromator graphite
_diffrn_radiation_source 'fine-focus sealed tube'
_diffrn_radiation_type MoK\a
_diffrn_radiation_wavelength 0.71073
_diffrn_reflns_av_R_equivalents 0.0672
_diffrn_reflns_av_sigmaI/netI 0.0437
_diffrn_reflns_limit_h_max 15
_diffrn_reflns_limit_h_min -15
_diffrn_reflns_limit_k_max 33
_diffrn_reflns_limit_k_min -33
_diffrn_reflns_limit_l_max 30
_diffrn_reflns_limit_l_min -30
_diffrn_reflns_number 100270
_diffrn_reflns_theta_full 25.00
_diffrn_reflns_theta_max 25.00
_diffrn_reflns_theta_min 1.06
_exptl_absorpt_coefficient_mu 1.452
_exptl_absorpt_correction_T_max 0.843
_exptl_absorpt_correction_T_min 0.654
_exptl_absorpt_correction_type multi-scan
_exptl_crystal_colour dark-brown
_exptl_crystal_density_diffrn 1.778
_exptl_crystal_density_method 'not measured'
_exptl_crystal_description block
_exptl_crystal_F_000 5154
_exptl_crystal_size_max 0.25
_exptl_crystal_size_mid 0.20
_exptl_crystal_size_min 0.15
_refine_diff_density_max 2.719
_refine_diff_density_min -2.155
_refine_diff_density_rms 0.230
_refine_ls_extinction_method none
_refine_ls_goodness_of_fit_ref 1.046
_refine_ls_hydrogen_treatment constr
_refine_ls_matrix_type full
_refine_ls_number_parameters 1284
_refine_ls_number_reflns 16872
_refine_ls_number_restraints 8
_refine_ls_restrained_S_all 1.050
_refine_ls_R_factor_all 0.1200
_refine_ls_R_factor_gt 0.0891
_refine_ls_shift/su_max 0.001
_refine_ls_shift/su_mean 0.000
_refine_ls_structure_factor_coef Fsqd
_refine_ls_weighting_details 'calc w=1/[\s^2^(Fo^2^)+(0.1661P)^2^+78.4081P] where P=(Fo^2^+2Fc^2^)/3'
_refine_ls_weighting_scheme calc
_refine_ls_wR_factor_gt 0.2599
_refine_ls_wR_factor_ref 0.2924
_reflns_number_gt 12036
_reflns_number_total 16872
_reflns_threshold_expression >2sigma(I)
_cod_data_source_file b515311e.txt
_cod_data_source_block ic11104(compd_4)
_cod_depositor_comments
;
The following automatic conversions were performed:
'_symmetry_cell_setting' value 'Monoclinic' changed to 'monoclinic'
according to '/home/saulius/struct/CIF-dictionaries/cif_core.dic'
dictionary named 'cif_core.dic' version 2.4.1 from 2010-06-29.

Automatic conversion script
Id: cif_fix_enum 1527 2010-12-29 10:47:43Z saulius 
;
_cod_original_sg_symbol_H-M P2(1)/n
_cod_original_formula_sum 'C84 H69.50 Cl10 Co6 F9 N24 O10.75 S3'
_cod_database_code 7006907

loop_
_symmetry_equiv_pos_as_xyz
'x, y, z'
'-x+1/2, y+1/2, -z+1/2'
'-x, -y, -z'
'x-1/2, -y-1/2, z-1/2'

loop_
_atom_site_label
_atom_site_type_symbol
_atom_site_fract_x
_atom_site_fract_y
_atom_site_fract_z
_atom_site_U_iso_or_equiv
_atom_site_adp_type
_atom_site_occupancy
_atom_site_symmetry_multiplicity
_atom_site_calc_flag
_atom_site_refinement_flags
_atom_site_disorder_assembly
_atom_site_disorder_group
Co1 Co 0.33237(8) 0.09773(4) 0.10200(4) 0.0254(3) Uani 1 1 d . . .
Co2 Co 0.45622(7) 0.10743(3) 0.16748(4) 0.0239(3) Uani 1 1 d . . .
Co3 Co 0.58122(7) 0.11553(3) 0.23036(4) 0.0237(3) Uani 1 1 d . . .
Co4 Co 0.70579(7) 0.12381(3) 0.29343(4) 0.0238(3) Uani 1 1 d . . .
Co5 Co 0.83018(7) 0.13202(4) 0.35640(4) 0.0243(3) Uani 1 1 d . . .
Co6 Co 0.95347(7) 0.13941(4) 0.42160(4) 0.0260(3) Uani 1 1 d . . .
N1 N 0.4141(5) 0.0432(2) 0.0798(2) 0.0283(14) Uani 1 1 d . . .
N2 N 0.5529(5) 0.0739(2) 0.1282(2) 0.0258(13) Uani 1 1 d . . .
N3 N 0.6856(4) 0.1000(2) 0.1832(2) 0.0217(13) Uani 1 1 d . . .
N4 N 0.8100(5) 0.1260(2) 0.2434(2) 0.0265(14) Uani 1 1 d . . .
N5 N 0.9235(5) 0.1533(2) 0.3077(2) 0.0260(14) Uani 1 1 d . . .
N6 N 1.0211(5) 0.1838(2) 0.3762(3) 0.0293(14) Uani 1 1 d . . .
N7 N 0.2630(5) 0.0543(2) 0.1472(2) 0.0267(14) Uani 1 1 d . . .
N8 N 0.4145(5) 0.0499(2) 0.1980(2) 0.0261(14) Uani 1 1 d . . .
N9 N 0.5667(5) 0.0495(2) 0.2484(2) 0.0238(13) Uani 1 1 d . . .
N10 N 0.7191(5) 0.0563(2) 0.2982(2) 0.0248(13) Uani 1 1 d . . .
N11 N 0.8711(5) 0.0680(2) 0.3458(2) 0.0270(14) Uani 1 1 d . . .
N12 N 1.0245(5) 0.0869(2) 0.3896(2) 0.0272(14) Uani 1 1 d . . .
N13 N 0.2616(5) 0.1521(2) 0.1325(2) 0.0255(13) Uani 1 1 d . . .
N14 N 0.3629(5) 0.1416(2) 0.2078(2) 0.0266(14) Uani 1 1 d . . .
N15 N 0.4767(4) 0.1320(2) 0.2774(2) 0.0227(13) Uani 1 1 d . . .
N16 N 0.6022(5) 0.1225(2) 0.3438(2) 0.0246(13) Uani 1 1 d . . .
N17 N 0.7343(5) 0.1112(2) 0.4048(2) 0.0262(14) Uani 1 1 d . . .
N18 N 0.8743(5) 0.0933(2) 0.4596(2) 0.0269(14) Uani 1 1 d . . .
N19 N 0.4145(5) 0.1415(2) 0.0615(2) 0.0267(14) Uani 1 1 d . . .
N20 N 0.4999(5) 0.1652(2) 0.1376(2) 0.0247(13) Uani 1 1 d . . .
N21 N 0.5943(4) 0.1817(2) 0.2123(2) 0.0246(13) Uani 1 1 d . . .
N22 N 0.6925(4) 0.1917(2) 0.2890(2) 0.0230(13) Uani 1 1 d . . .
N23 N 0.7870(5) 0.1957(2) 0.3664(2) 0.0275(14) Uani 1 1 d . . .
N24 N 0.8667(4) 0.1904(2) 0.4476(2) 0.0263(14) Uani 1 1 d . . .
C1 C 0.3675(6) 0.0069(3) 0.0538(3) 0.0323(18) Uani 1 1 d . . .
H1A H 0.2973 0.0103 0.0421 0.039 Uiso 1 1 calc R . .
C2 C 0.4165(7) -0.0342(3) 0.0437(3) 0.039(2) Uani 1 1 d . . .
H2A H 0.3814 -0.0587 0.0249 0.047 Uiso 1 1 calc R . .
C3 C 0.5197(7) -0.0398(3) 0.0614(3) 0.039(2) Uani 1 1 d . . .
H3A H 0.5558 -0.0681 0.0548 0.047 Uiso 1 1 calc R . .
C4 C 0.5673(7) -0.0038(3) 0.0885(3) 0.0326(18) Uani 1 1 d . . .
H4A H 0.6369 -0.0071 0.1013 0.039 Uiso 1 1 calc R . .
C5 C 0.5133(6) 0.0379(3) 0.0973(3) 0.0287(17) Uani 1 1 d . . .
C6 C 0.6547(6) 0.0818(3) 0.1364(3) 0.0260(16) Uani 1 1 d . . .
C7 C 0.7290(6) 0.0761(3) 0.0981(3) 0.0311(17) Uani 1 1 d . . .
H7A H 0.7085 0.0631 0.0655 0.037 Uiso 1 1 calc R . .
C8 C 0.8289(6) 0.0893(3) 0.1086(3) 0.0326(18) Uani 1 1 d . . .
H8A H 0.8770 0.0869 0.0826 0.039 Uiso 1 1 calc R . .
C9 C 0.8611(6) 0.1063(3) 0.1577(3) 0.0309(17) Uani 1 1 d . . .
C10 C 0.7869(5) 0.1108(2) 0.1942(3) 0.0219(15) Uani 1 1 d . . .
C11 C 0.9641(6) 0.1197(3) 0.1733(3) 0.0310(17) Uani 1 1 d . . .
H11A H 1.0171 0.1172 0.1498 0.037 Uiso 1 1 calc R . .
C12 C 0.9862(6) 0.1360(3) 0.2215(3) 0.0296(17) Uani 1 1 d . . .
H12A H 1.0548 0.1450 0.2316 0.036 Uiso 1 1 calc R . .
C13 C 0.9087(6) 0.1399(3) 0.2572(3) 0.0268(16) Uani 1 1 d . . .
C14 C 0.9981(5) 0.1849(3) 0.3246(3) 0.0276(17) Uani 1 1 d . . .
C15 C 1.0427(6) 0.2195(3) 0.2937(3) 0.0354(19) Uani 1 1 d . . .
H15A H 1.0242 0.2208 0.2579 0.042 Uiso 1 1 calc R . .
C16 C 1.1119(7) 0.2509(3) 0.3149(3) 0.041(2) Uani 1 1 d . . .
H16A H 1.1429 0.2736 0.2938 0.049 Uiso 1 1 calc R . .
C17 C 1.1367(7) 0.2497(3) 0.3668(4) 0.043(2) Uani 1 1 d . . .
H17A H 1.1850 0.2713 0.3822 0.051 Uiso 1 1 calc R . .
C18 C 1.0897(6) 0.2164(3) 0.3959(3) 0.0317(18) Uani 1 1 d . . .
H18A H 1.1060 0.2161 0.4320 0.038 Uiso 1 1 calc R . .
C19 C 0.1626(6) 0.0426(3) 0.1372(3) 0.0313(18) Uani 1 1 d . . .
H19A H 0.1271 0.0564 0.1080 0.038 Uiso 1 1 calc R . .
C20 C 0.1102(6) 0.0126(3) 0.1663(3) 0.0357(19) Uani 1 1 d . . .
H20A H 0.0405 0.0048 0.1569 0.043 Uiso 1 1 calc R . .
C21 C 0.1599(6) -0.0067(3) 0.2102(3) 0.0344(18) Uani 1 1 d . . .
H21A H 0.1249 -0.0281 0.2312 0.041 Uiso 1 1 calc R . .
C22 C 0.2611(6) 0.0058(3) 0.2227(3) 0.0324(18) Uani 1 1 d . . .
H22A H 0.2950 -0.0057 0.2536 0.039 Uiso 1 1 calc R . .
C23 C 0.3133(6) 0.0352(3) 0.1899(3) 0.0271(16) Uani 1 1 d . . .
C24 C 0.4846(6) 0.0244(3) 0.2279(3) 0.0287(17) Uani 1 1 d . . .
C25 C 0.4823(6) -0.0256(3) 0.2350(3) 0.0326(18) Uani 1 1 d . . .
H25A H 0.4277 -0.0436 0.2190 0.039 Uiso 1 1 calc R . .
C26 C 0.5572(6) -0.0474(3) 0.2642(3) 0.0343(19) Uani 1 1 d . . .
H26A H 0.5537 -0.0805 0.2697 0.041 Uiso 1 1 calc R . .
C27 C 0.6411(6) -0.0213(3) 0.2867(3) 0.0297(17) Uani 1 1 d . . .
C28 C 0.6420(6) 0.0273(3) 0.2777(3) 0.0273(16) Uani 1 1 d . . .
C29 C 0.7232(6) -0.0405(3) 0.3178(3) 0.0350(19) Uani 1 1 d . . .
H29A H 0.7237 -0.0733 0.3254 0.042 Uiso 1 1 calc R . .
C30 C 0.8014(6) -0.0127(3) 0.3370(3) 0.0318(18) Uani 1 1 d . . .
H30A H 0.8568 -0.0261 0.3575 0.038 Uiso 1 1 calc R . .
C31 C 0.7997(6) 0.0363(3) 0.3264(3) 0.0250(16) Uani 1 1 d . . .
C32 C 0.9730(6) 0.0565(3) 0.3564(3) 0.0259(16) Uani 1 1 d . . .
C33 C 1.0261(6) 0.0193(3) 0.3339(3) 0.0308(17) Uani 1 1 d . . .
H33A H 0.9897 -0.0020 0.3113 0.037 Uiso 1 1 calc R . .
C34 C 1.1295(6) 0.0135(3) 0.3443(3) 0.0344(19) Uani 1 1 d . . .
H34A H 1.1651 -0.0121 0.3298 0.041 Uiso 1 1 calc R . .
C35 C 1.1821(6) 0.0459(3) 0.3768(3) 0.0324(18) Uani 1 1 d . . .
H35A H 1.2543 0.0431 0.3840 0.039 Uiso 1 1 calc R . .
C36 C 1.1278(6) 0.0816(3) 0.3979(3) 0.0297(17) Uani 1 1 d . . .
H36A H 1.1643 0.1038 0.4194 0.036 Uiso 1 1 calc R . .
C37 C 0.1925(6) 0.1773(3) 0.1035(3) 0.0316(18) Uani 1 1 d . . .
H37A H 0.1769 0.1673 0.0690 0.038 Uiso 1 1 calc R . .
C38 C 0.1434(6) 0.2164(3) 0.1207(3) 0.0349(19) Uani 1 1 d . . .
H38A H 0.0921 0.2320 0.0995 0.042 Uiso 1 1 calc R . .
C39 C 0.1706(6) 0.2331(3) 0.1706(3) 0.0333(18) Uani 1 1 d . . .
H39A H 0.1394 0.2607 0.1835 0.040 Uiso 1 1 calc R . .
C40 C 0.2431(6) 0.2087(3) 0.2002(3) 0.0304(17) Uani 1 1 d . . .
H40A H 0.2638 0.2199 0.2336 0.036 Uiso 1 1 calc R . .
C41 C 0.2874(6) 0.1670(3) 0.1813(3) 0.0278(17) Uani 1 1 d . . .
C42 C 0.3792(5) 0.1423(2) 0.2599(3) 0.0229(15) Uani 1 1 d . . .
C43 C 0.3018(6) 0.1496(3) 0.2954(3) 0.0289(17) Uani 1 1 d . . .
H43A H 0.2329 0.1556 0.2829 0.035 Uiso 1 1 calc R . .
C44 C 0.3248(6) 0.1480(3) 0.3466(3) 0.0290(17) Uani 1 1 d . . .
H44A H 0.2724 0.1536 0.3699 0.035 Uiso 1 1 calc R . .
C45 C 0.4266(6) 0.1383(3) 0.3658(3) 0.0265(16) Uani 1 1 d . . .
C46 C 0.5004(5) 0.1313(2) 0.3294(3) 0.0227(15) Uani 1 1 d . . .
C47 C 0.4586(6) 0.1353(3) 0.4181(3) 0.0312(18) Uani 1 1 d . . .
H47A H 0.4105 0.1403 0.4437 0.037 Uiso 1 1 calc R . .
C48 C 0.5600(6) 0.1252(3) 0.4324(3) 0.0295(17) Uani 1 1 d . . .
H48A H 0.5815 0.1226 0.4678 0.035 Uiso 1 1 calc R . .
C49 C 0.6319(6) 0.1185(3) 0.3943(3) 0.0254(16) Uani 1 1 d . . .
C50 C 0.7739(6) 0.0856(3) 0.4470(3) 0.0272(16) Uani 1 1 d . . .
C51 C 0.7181(6) 0.0511(3) 0.4717(3) 0.0332(18) Uani 1 1 d . . .
H51A H 0.6474 0.0460 0.4621 0.040 Uiso 1 1 calc R . .
C52 C 0.7670(7) 0.0245(3) 0.5103(3) 0.0367(19) Uani 1 1 d . . .
H52A H 0.7298 0.0014 0.5281 0.044 Uiso 1 1 calc R . .
C53 C 0.8712(7) 0.0317(3) 0.5228(3) 0.0374(19) Uani 1 1 d . . .
H53A H 0.9064 0.0136 0.5490 0.045 Uiso 1 1 calc R . .
C54 C 0.9222(6) 0.0656(3) 0.4965(3) 0.0334(18) Uani 1 1 d . . .
H54A H 0.9938 0.0700 0.5043 0.040 Uiso 1 1 calc R . .
C55 C 0.4032(6) 0.1422(3) 0.0100(3) 0.0318(18) Uani 1 1 d . . .
H55A H 0.3503 0.1233 -0.0061 0.038 Uiso 1 1 calc R . .
C56 C 0.4625(7) 0.1685(3) -0.0210(3) 0.038(2) Uani 1 1 d . . .
H56A H 0.4495 0.1687 -0.0573 0.046 Uiso 1 1 calc R . .
C57 C 0.5430(7) 0.1949(3) 0.0025(3) 0.040(2) Uani 1 1 d . . .
H57A H 0.5883 0.2122 -0.0178 0.048 Uiso 1 1 calc R . .
C58 C 0.5558(7) 0.1956(3) 0.0551(3) 0.0362(19) Uani 1 1 d . . .
H58A H 0.6095 0.2138 0.0716 0.043 Uiso 1 1 calc R . .
C59 C 0.4887(6) 0.1691(3) 0.0847(3) 0.0274(16) Uani 1 1 d . . .
C60 C 0.5497(5) 0.1980(3) 0.1684(3) 0.0246(16) Uani 1 1 d . . .
C61 C 0.5480(6) 0.2479(3) 0.1581(3) 0.0321(18) Uani 1 1 d . . .
H61A H 0.5155 0.2596 0.1270 0.039 Uiso 1 1 calc R . .
C62 C 0.5930(7) 0.2784(3) 0.1929(3) 0.0352(19) Uani 1 1 d . . .
H62A H 0.5885 0.3114 0.1869 0.042 Uiso 1 1 calc R . .
C63 C 0.6467(6) 0.2613(3) 0.2380(3) 0.0299(17) Uani 1 1 d . . .
C64 C 0.6446(5) 0.2121(3) 0.2464(3) 0.0245(16) Uani 1 1 d . . .
C65 C 0.6971(6) 0.2893(3) 0.2761(3) 0.0339(18) Uani 1 1 d . . .
H65A H 0.6989 0.3226 0.2719 0.041 Uiso 1 1 calc R . .
C66 C 0.7434(6) 0.2694(3) 0.3191(3) 0.0336(18) Uani 1 1 d . . .
H66A H 0.7785 0.2886 0.3443 0.040 Uiso 1 1 calc R . .
C67 C 0.7392(5) 0.2194(3) 0.3262(3) 0.0252(16) Uani 1 1 d . . .
C68 C 0.7962(6) 0.2135(3) 0.4153(3) 0.0301(17) Uani 1 1 d . . .
C69 C 0.7315(6) 0.2477(3) 0.4345(3) 0.0328(18) Uani 1 1 d . . .
H69A H 0.6828 0.2635 0.4120 0.039 Uiso 1 1 calc R . .
C70 C 0.7384(7) 0.2584(3) 0.4862(3) 0.039(2) Uani 1 1 d . . .
H70A H 0.6951 0.2820 0.4993 0.047 Uiso 1 1 calc R . .
C71 C 0.8087(6) 0.2349(3) 0.5191(3) 0.0362(19) Uani 1 1 d . . .
H71A H 0.8142 0.2418 0.5548 0.043 Uiso 1 1 calc R . .
C72 C 0.8698(6) 0.2013(3) 0.4984(3) 0.0324(18) Uani 1 1 d . . .
H72A H 0.9171 0.1846 0.5209 0.039 Uiso 1 1 calc R . .
S1 S 0.11944(19) 0.09413(9) 0.00515(9) 0.0448(6) Uani 1 1 d . . .
O1 O 0.2157(4) 0.0863(2) 0.0357(2) 0.0359(13) Uani 1 1 d . . .
O2 O 0.0277(5) 0.0873(3) 0.0323(3) 0.072(2) Uani 1 1 d . . .
O3 O 0.1205(7) 0.1348(3) -0.0259(3) 0.068(2) Uani 1 1 d . . .
C73 C 0.1184(10) 0.0447(5) -0.0386(5) 0.074(4) Uani 1 1 d . . .
F1 F 0.0364(6) 0.0454(3) -0.0712(3) 0.090(3) Uani 1 1 d . . .
F2 F 0.2039(7) 0.0474(5) -0.0668(3) 0.137(5) Uani 1 1 d . . .
F3 F 0.1243(7) 0.0045(3) -0.0161(4) 0.103(3) Uani 1 1 d . . .
S2 S 1.1384(3) 0.15969(10) 0.52917(16) 0.0866(13) Uani 1 1 d . . .
O4 O 1.0743(4) 0.1457(2) 0.4858(2) 0.0347(13) Uani 1 1 d . . .
O5 O 1.0663(10) 0.1502(5) 0.5823(5) 0.116(4) Uiso 1 1 d . . .
O6 O 1.1766(8) 0.2028(3) 0.5353(4) 0.087(3) Uani 1 1 d . . .
C74 C 1.2230(12) 0.1139(4) 0.5444(5) 0.079(4) Uani 1 1 d . . .
F4 F 1.2821(6) 0.1162(5) 0.5026(3) 0.126(4) Uani 1 1 d . . .
F5 F 1.1805(6) 0.0723(2) 0.5470(3) 0.082(2) Uani 1 1 d . . .
F6 F 1.2804(6) 0.1207(3) 0.5877(3) 0.083(2) Uani 1 1 d . . .
S3 S 0.2552(2) 0.37719(10) 0.20467(11) 0.0568(7) Uani 1 1 d . . .
O7 O 0.2247(8) 0.3365(3) 0.2315(3) 0.080(3) Uani 1 1 d . . .
O8 O 0.3591(8) 0.3920(3) 0.2200(3) 0.080(3) Uani 1 1 d . . .
O9 O 0.1891(8) 0.4158(3) 0.1967(4) 0.093(3) Uani 1 1 d . . .
C75 C 0.2713(10) 0.3557(4) 0.1391(5) 0.061(3) Uani 1 1 d . . .
F7 F 0.1831(6) 0.3404(3) 0.1181(3) 0.077(2) Uani 1 1 d . . .
F8 F 0.3383(5) 0.3206(3) 0.1391(3) 0.079(2) Uani 1 1 d . . .
F9 F 0.3063(8) 0.3895(3) 0.1096(3) 0.099(3) Uani 1 1 d . . .
C76 C 0.4370(10) 0.3159(4) 0.3095(5) 0.071(3) Uani 1 1 d . . .
H76A H 0.3681 0.3309 0.3073 0.085 Uiso 1 1 calc R . .
H76B H 0.4711 0.3227 0.2773 0.085 Uiso 1 1 calc R . .
Cl1 Cl 0.5137(3) 0.33941(11) 0.36440(14) 0.0759(9) Uani 1 1 d . . .
Cl2 Cl 0.4245(3) 0.25543(11) 0.31726(16) 0.0858(10) Uani 1 1 d . . .
C77 C 0.4656(13) -0.0467(4) 0.3932(5) 0.082(4) Uani 1 1 d . . .
H77A H 0.3944 -0.0591 0.3889 0.098 Uiso 1 1 calc R . .
H77B H 0.5080 -0.0636 0.3686 0.098 Uiso 1 1 calc R . .
Cl3 Cl 0.4649(2) 0.01340(10) 0.37878(14) 0.0694(8) Uani 1 1 d . . .
Cl4 Cl 0.5129(4) -0.0577(2) 0.45362(19) 0.1315(19) Uani 1 1 d . . .
C78 C 0.8445(10) 0.2869(5) 0.1391(6) 0.083(4) Uani 1 1 d . . .
H78A H 0.8622 0.2920 0.1030 0.100 Uiso 1 1 calc R . .
H78B H 0.7739 0.2990 0.1427 0.100 Uiso 1 1 calc R . .
Cl5 Cl 0.8474(3) 0.22675(12) 0.15250(19) 0.1014(13) Uani 1 1 d . . .
Cl6 Cl 0.9302(4) 0.31819(18) 0.1799(3) 0.144(2) Uani 1 1 d . . .
C79 C 1.4238(17) 0.2588(6) 0.5021(5) 0.143(8) Uiso 1 1 d D . .
H79A H 1.3597 0.2645 0.5199 0.171 Uiso 1 1 calc R . .
H79B H 1.4692 0.2865 0.5086 0.171 Uiso 1 1 calc R . .
Cl7 Cl 1.4811(6) 0.2123(3) 0.5275(3) 0.166(2) Uiso 1 1 d D . .
Cl8 Cl 1.3951(7) 0.2553(3) 0.4410(3) 0.200 Uiso 1 1 d D . .
C80 C 0.6595(10) 0.4306(4) 0.3008(5) 0.069(3) Uani 1 1 d . . .
H80A H 0.6436 0.4204 0.2648 0.083 Uiso 0.75 1 calc PR A 1
H80B H 0.6035 0.4192 0.3219 0.083 Uiso 0.75 1 calc PR A 1
H80C H 0.7273 0.4181 0.2919 0.083 Uiso 0.25 1 d PR A 2
H80D H 0.6442 0.4181 0.3350 0.083 Uiso 0.25 1 d PR A 2
Cl9 Cl 0.7771(3) 0.40528(13) 0.32374(18) 0.0708(11) Uani 0.75 1 d P B 1
O10 O 0.5516(8) 0.3961(4) 0.1783(6) 0.083(4) Uani 0.75 1 d P C 1
H10 H 0.6194 0.3949 0.1800 0.124 Uiso 0.75 1 d P D 1
H10' H 0.5155 0.3710 0.1881 0.124 Uiso 0.75 1 d P E 1
Cl9' Cl 0.5707(9) 0.4131(4) 0.2581(5) 0.064(3) Uiso 0.25 1 d P B 2
Cl10 Cl 0.6644(2) 0.49206(10) 0.30325(12) 0.0675(8) Uani 1 1 d . B .
C81 C 1.2653(9) 0.3604(4) 0.4798(4) 0.059(3) Uiso 1 1 d D . .
H81A H 1.2752 0.3785 0.5118 0.088 Uiso 1 1 calc R . .
H81B H 1.3033 0.3306 0.4833 0.088 Uiso 1 1 calc R . .
H81C H 1.1918 0.3538 0.4730 0.088 Uiso 1 1 calc R . .
C82 C 1.305(2) 0.3886(10) 0.4356(6) 0.220(14) Uiso 1 1 d D . .
H82A H 1.3012 0.4227 0.4436 0.263 Uiso 1 1 calc R . .
H82B H 1.3781 0.3805 0.4314 0.263 Uiso 1 1 calc R . .
O11 O 1.2431(9) 0.3787(5) 0.3860(4) 0.139(5) Uiso 1 1 d D . .
C83 C 1.1755(13) 0.3931(9) 0.3433(8) 0.172(10) Uiso 1 1 d D . .
H83A H 1.2038 0.3829 0.3106 0.207 Uiso 1 1 calc R . .
H83B H 1.1689 0.4279 0.3427 0.207 Uiso 1 1 calc R . .
C84 C 1.0725(10) 0.3710(6) 0.3490(7) 0.111(6) Uiso 1 1 d D . .
H84A H 1.0492 0.3559 0.3165 0.167 Uiso 1 1 calc R . .
H84B H 1.0229 0.3954 0.3577 0.167 Uiso 1 1 calc R . .
H84C H 1.0779 0.3473 0.3764 0.167 Uiso 1 1 calc R . .

loop_
_atom_site_aniso_label
_atom_site_aniso_U_11
_atom_site_aniso_U_22
_atom_site_aniso_U_33
_atom_site_aniso_U_23
_atom_site_aniso_U_13
_atom_site_aniso_U_12
Co1 0.0248(5) 0.0246(5) 0.0266(5) 0.0003(4) -0.0016(4) 0.0004(4)
Co2 0.0211(5) 0.0233(5) 0.0271(6) 0.0002(4) -0.0007(4) 0.0006(4)
Co3 0.0214(5) 0.0225(5) 0.0271(6) 0.0003(4) 0.0007(4) 0.0012(4)
Co4 0.0206(5) 0.0237(5) 0.0270(6) 0.0003(4) 0.0003(4) 0.0010(4)
Co5 0.0199(5) 0.0255(5) 0.0272(6) 0.0003(4) -0.0009(4) 0.0017(4)
Co6 0.0214(5) 0.0279(6) 0.0283(6) -0.0011(4) -0.0013(4) 0.0018(4)
N1 0.034(4) 0.022(3) 0.028(3) -0.001(3) -0.001(3) 0.000(3)
N2 0.024(3) 0.023(3) 0.031(3) 0.000(3) 0.000(3) 0.003(3)
N3 0.020(3) 0.017(3) 0.027(3) -0.001(2) 0.001(2) 0.003(2)
N4 0.025(3) 0.020(3) 0.034(4) 0.001(3) 0.003(3) 0.001(3)
N5 0.021(3) 0.028(3) 0.029(3) -0.003(3) 0.003(3) -0.001(3)
N6 0.020(3) 0.031(4) 0.036(4) -0.002(3) 0.002(3) 0.005(3)
N7 0.026(3) 0.024(3) 0.029(3) 0.000(3) -0.005(3) -0.004(3)
N8 0.024(3) 0.023(3) 0.030(3) 0.000(3) -0.003(3) -0.001(3)
N9 0.024(3) 0.023(3) 0.024(3) 0.001(3) 0.002(2) 0.001(3)
N10 0.024(3) 0.028(3) 0.023(3) 0.002(3) 0.002(2) 0.003(3)
N11 0.026(3) 0.028(3) 0.026(3) 0.003(3) -0.001(3) 0.002(3)
N12 0.026(3) 0.030(3) 0.026(3) 0.001(3) 0.002(3) 0.004(3)
N13 0.022(3) 0.028(3) 0.027(3) -0.002(3) 0.001(3) -0.001(3)
N14 0.022(3) 0.031(3) 0.026(3) 0.000(3) -0.002(3) 0.005(3)
N15 0.020(3) 0.019(3) 0.029(3) 0.002(2) -0.001(2) 0.001(2)
N16 0.024(3) 0.020(3) 0.029(3) -0.002(3) -0.003(3) -0.001(2)
N17 0.024(3) 0.028(3) 0.026(3) -0.001(3) -0.005(3) 0.000(3)
N18 0.026(3) 0.032(4) 0.023(3) -0.001(3) 0.001(3) 0.003(3)
N19 0.030(3) 0.021(3) 0.029(3) -0.001(3) -0.002(3) 0.002(3)
N20 0.023(3) 0.024(3) 0.027(3) 0.003(3) -0.002(3) 0.001(3)
N21 0.021(3) 0.023(3) 0.030(3) 0.000(3) -0.001(3) 0.001(2)
N22 0.017(3) 0.024(3) 0.028(3) 0.003(3) -0.002(2) 0.000(2)
N23 0.024(3) 0.029(3) 0.029(3) -0.001(3) -0.001(3) 0.001(3)
N24 0.019(3) 0.028(3) 0.032(3) -0.001(3) -0.002(3) 0.001(3)
C1 0.031(4) 0.031(4) 0.036(4) -0.005(3) 0.001(3) -0.005(3)
C2 0.052(5) 0.027(4) 0.038(5) -0.005(4) -0.004(4) -0.005(4)
C3 0.048(5) 0.028(4) 0.042(5) -0.007(4) 0.002(4) 0.001(4)
C4 0.037(4) 0.024(4) 0.037(5) -0.002(3) 0.004(4) 0.001(3)
C5 0.026(4) 0.029(4) 0.032(4) 0.002(3) 0.001(3) 0.000(3)
C6 0.026(4) 0.023(4) 0.029(4) 0.004(3) -0.001(3) 0.001(3)
C7 0.033(4) 0.035(4) 0.026(4) -0.004(3) 0.004(3) -0.002(3)
C8 0.035(4) 0.029(4) 0.035(4) -0.001(3) 0.009(3) 0.002(3)
C9 0.024(4) 0.027(4) 0.042(5) 0.000(3) 0.002(3) 0.000(3)
C10 0.022(4) 0.019(3) 0.025(4) 0.002(3) 0.002(3) 0.003(3)
C11 0.028(4) 0.030(4) 0.035(4) 0.001(3) 0.009(3) -0.001(3)
C12 0.022(4) 0.030(4) 0.037(5) 0.000(3) 0.003(3) -0.002(3)
C13 0.026(4) 0.022(4) 0.032(4) 0.003(3) 0.000(3) 0.000(3)
C14 0.019(4) 0.030(4) 0.034(4) -0.006(3) 0.005(3) -0.001(3)
C15 0.038(5) 0.036(5) 0.033(4) 0.000(4) 0.005(4) 0.003(4)
C16 0.038(5) 0.043(5) 0.041(5) -0.003(4) 0.011(4) -0.010(4)
C17 0.037(5) 0.048(5) 0.044(5) -0.013(4) 0.010(4) -0.012(4)
C18 0.025(4) 0.033(4) 0.037(4) -0.007(4) -0.003(3) -0.004(3)
C19 0.028(4) 0.034(4) 0.031(4) -0.001(3) -0.003(3) -0.002(3)
C20 0.025(4) 0.040(5) 0.042(5) 0.001(4) 0.000(4) -0.006(4)
C21 0.029(4) 0.036(5) 0.039(5) 0.003(4) 0.004(3) -0.006(4)
C22 0.028(4) 0.035(4) 0.033(4) 0.002(4) -0.004(3) -0.004(3)
C23 0.025(4) 0.025(4) 0.031(4) -0.005(3) 0.001(3) -0.001(3)
C24 0.030(4) 0.028(4) 0.028(4) 0.000(3) 0.001(3) -0.001(3)
C25 0.024(4) 0.029(4) 0.044(5) 0.000(4) -0.003(3) 0.001(3)
C26 0.035(4) 0.019(4) 0.048(5) 0.004(3) -0.003(4) -0.003(3)
C27 0.029(4) 0.026(4) 0.033(4) 0.007(3) -0.001(3) 0.001(3)
C28 0.026(4) 0.023(4) 0.032(4) 0.002(3) 0.000(3) 0.001(3)
C29 0.033(4) 0.026(4) 0.046(5) 0.007(4) -0.003(4) 0.004(3)
C30 0.032(4) 0.027(4) 0.035(4) 0.008(3) -0.003(3) 0.006(3)
C31 0.027(4) 0.027(4) 0.021(4) -0.001(3) 0.000(3) 0.002(3)
C32 0.025(4) 0.029(4) 0.024(4) 0.004(3) 0.001(3) 0.003(3)
C33 0.028(4) 0.032(4) 0.032(4) -0.002(3) -0.005(3) 0.004(3)
C34 0.035(4) 0.039(5) 0.030(4) 0.003(4) 0.004(3) 0.010(4)
C35 0.019(4) 0.044(5) 0.035(4) 0.004(4) 0.001(3) 0.003(3)
C36 0.022(4) 0.033(4) 0.034(4) 0.003(3) -0.003(3) 0.002(3)
C37 0.029(4) 0.037(4) 0.028(4) 0.006(3) -0.004(3) -0.001(3)
C38 0.032(4) 0.032(4) 0.040(5) 0.010(4) -0.003(4) 0.008(4)
C39 0.027(4) 0.030(4) 0.043(5) 0.004(4) 0.003(3) 0.006(3)
C40 0.032(4) 0.026(4) 0.033(4) -0.002(3) -0.001(3) -0.002(3)
C41 0.023(4) 0.023(4) 0.037(4) 0.003(3) -0.002(3) 0.003(3)
C42 0.023(4) 0.015(3) 0.030(4) 0.000(3) 0.004(3) -0.002(3)
C43 0.018(4) 0.033(4) 0.035(4) -0.001(3) -0.001(3) 0.003(3)
C44 0.022(4) 0.032(4) 0.033(4) -0.001(3) 0.003(3) 0.001(3)
C45 0.026(4) 0.025(4) 0.028(4) -0.004(3) 0.001(3) 0.000(3)
C46 0.018(3) 0.021(4) 0.029(4) -0.002(3) 0.005(3) -0.002(3)
C47 0.027(4) 0.038(5) 0.029(4) 0.000(3) 0.008(3) 0.000(3)
C48 0.031(4) 0.030(4) 0.028(4) -0.001(3) 0.002(3) 0.004(3)
C49 0.029(4) 0.020(4) 0.027(4) 0.000(3) 0.000(3) -0.001(3)
C50 0.026(4) 0.027(4) 0.029(4) 0.000(3) 0.002(3) 0.003(3)
C51 0.025(4) 0.039(5) 0.035(4) 0.000(4) 0.000(3) 0.002(3)
C52 0.037(5) 0.037(5) 0.037(5) 0.011(4) 0.004(4) -0.001(4)
C53 0.037(5) 0.039(5) 0.036(5) 0.008(4) -0.002(4) 0.006(4)
C54 0.030(4) 0.036(5) 0.033(4) 0.004(4) -0.006(3) 0.003(4)
C55 0.038(5) 0.027(4) 0.029(4) -0.002(3) -0.005(3) 0.000(3)
C56 0.057(6) 0.029(4) 0.029(4) 0.000(3) 0.005(4) -0.001(4)
C57 0.053(5) 0.037(5) 0.031(5) 0.003(4) 0.011(4) -0.002(4)
C58 0.038(5) 0.025(4) 0.046(5) 0.006(4) 0.003(4) -0.004(4)
C59 0.024(4) 0.023(4) 0.035(4) 0.001(3) 0.002(3) 0.003(3)
C60 0.020(4) 0.027(4) 0.027(4) 0.002(3) 0.004(3) -0.001(3)
C61 0.032(4) 0.028(4) 0.036(4) 0.004(3) -0.003(3) 0.004(3)
C62 0.046(5) 0.019(4) 0.039(5) 0.006(3) -0.001(4) -0.001(4)
C63 0.031(4) 0.026(4) 0.032(4) 0.004(3) 0.002(3) 0.002(3)
C64 0.021(4) 0.022(4) 0.031(4) -0.001(3) 0.002(3) 0.004(3)
C65 0.045(5) 0.018(4) 0.039(5) 0.003(3) -0.001(4) 0.001(3)
C66 0.033(4) 0.027(4) 0.041(5) -0.007(4) -0.001(4) -0.006(3)
C67 0.021(4) 0.024(4) 0.031(4) -0.005(3) 0.001(3) 0.002(3)
C68 0.027(4) 0.030(4) 0.033(4) -0.004(3) 0.000(3) -0.008(3)
C69 0.031(4) 0.033(4) 0.033(4) -0.006(4) -0.005(3) 0.006(3)
C70 0.045(5) 0.035(5) 0.037(5) -0.004(4) 0.002(4) 0.006(4)
C71 0.036(4) 0.041(5) 0.033(4) -0.006(4) 0.003(4) 0.004(4)
C72 0.030(4) 0.034(4) 0.032(4) -0.004(4) -0.003(3) 0.003(3)
S1 0.0449(13) 0.0424(13) 0.0458(13) -0.0020(10) -0.0080(10) -0.0011(10)
O1 0.030(3) 0.040(3) 0.037(3) -0.002(3) -0.007(2) -0.005(3)
O2 0.043(4) 0.114(7) 0.059(5) 0.011(5) 0.010(3) 0.012(4)
O3 0.081(5) 0.052(4) 0.068(5) 0.014(4) -0.027(4) -0.008(4)
C73 0.069(8) 0.067(8) 0.082(9) -0.022(7) -0.028(7) 0.007(6)
F1 0.077(5) 0.097(6) 0.090(5) -0.040(4) -0.049(4) 0.012(4)
F2 0.079(6) 0.249(14) 0.082(6) -0.063(7) 0.007(5) 0.044(7)
F3 0.105(6) 0.050(4) 0.146(8) -0.028(5) -0.060(6) 0.014(4)
S2 0.088(2) 0.0414(15) 0.121(3) 0.0022(17) -0.076(2) -0.0012(15)
O4 0.028(3) 0.045(3) 0.030(3) 0.000(3) -0.004(2) 0.004(3)
O6 0.119(7) 0.033(4) 0.103(7) -0.008(4) -0.048(6) 0.010(4)
C74 0.102(10) 0.054(7) 0.075(9) -0.001(6) -0.044(8) 0.009(7)
F4 0.073(5) 0.238(13) 0.070(5) -0.027(7) 0.024(4) -0.023(7)
F5 0.100(5) 0.036(3) 0.103(5) 0.007(3) -0.043(4) -0.008(3)
F6 0.107(6) 0.066(4) 0.071(4) 0.001(3) -0.050(4) 0.004(4)
S3 0.0755(19) 0.0444(14) 0.0506(15) -0.0080(12) 0.0044(13) 0.0068(13)
O7 0.110(7) 0.075(6) 0.057(5) 0.000(4) 0.021(5) -0.024(5)
O8 0.102(7) 0.067(5) 0.072(6) -0.010(4) -0.004(5) -0.008(5)
O9 0.110(7) 0.077(6) 0.091(7) -0.033(5) -0.011(6) 0.045(6)
C75 0.082(8) 0.041(6) 0.061(7) 0.006(5) 0.011(6) 0.007(6)
F7 0.087(5) 0.077(5) 0.064(4) -0.011(4) -0.015(4) -0.001(4)
F8 0.079(5) 0.075(5) 0.082(5) -0.026(4) 0.010(4) 0.027(4)
F9 0.148(8) 0.083(5) 0.069(5) 0.017(4) 0.026(5) -0.019(5)
C76 0.076(8) 0.048(6) 0.087(9) -0.012(6) -0.011(7) 0.003(6)
Cl1 0.074(2) 0.0587(18) 0.093(2) -0.0139(16) -0.0051(17) -0.0192(15)
Cl2 0.080(2) 0.0487(17) 0.128(3) -0.0067(18) 0.003(2) -0.0194(15)
C77 0.121(12) 0.049(7) 0.074(8) -0.008(6) -0.010(8) 0.005(7)
Cl3 0.0483(15) 0.0514(16) 0.109(2) -0.0078(16) 0.0080(15) 0.0012(12)
Cl4 0.115(3) 0.176(5) 0.102(3) 0.070(3) -0.005(3) -0.009(3)
C78 0.074(8) 0.061(8) 0.114(11) 0.041(8) -0.001(8) 0.000(6)
Cl5 0.091(2) 0.058(2) 0.158(4) 0.039(2) 0.032(2) 0.0236(18)
Cl6 0.133(4) 0.093(3) 0.198(6) -0.030(3) -0.066(4) 0.026(3)
C80 0.073(8) 0.052(7) 0.084(8) -0.006(6) 0.020(6) -0.011(6)
Cl9 0.077(3) 0.046(2) 0.090(3) -0.0122(19) 0.010(2) -0.0078(18)
O10 0.058(6) 0.039(6) 0.147(11) 0.011(6) -0.024(7) -0.014(5)
Cl10 0.0784(19) 0.0445(14) 0.083(2) -0.0122(14) 0.0350(16) -0.0094(13)

loop_
_atom_type_symbol
_atom_type_description
_atom_type_scat_dispersion_real
_atom_type_scat_dispersion_imag
_atom_type_scat_source
C C 0.0033 0.0016 'International Tables Vol C Tables 4.2.6.8 and 6.1.1.4'
H H 0.0000 0.0000 'International Tables Vol C Tables 4.2.6.8 and 6.1.1.4'
N N 0.0061 0.0033 'International Tables Vol C Tables 4.2.6.8 and 6.1.1.4'
O O 0.0106 0.0060 'International Tables Vol C Tables 4.2.6.8 and 6.1.1.4'
F F 0.0171 0.0103 'International Tables Vol C Tables 4.2.6.8 and 6.1.1.4'
S S 0.1246 0.1234 'International Tables Vol C Tables 4.2.6.8 and 6.1.1.4'
Cl Cl 0.1484 0.1585 'International Tables Vol C Tables 4.2.6.8 and 6.1.1.4'
Co Co 0.3494 0.9721 'International Tables Vol C Tables 4.2.6.8 and 6.1.1.4'

loop_
_geom_angle_atom_site_label_1
_geom_angle_atom_site_label_2
_geom_angle_atom_site_label_3
_geom_angle
_geom_angle_site_symmetry_1
_geom_angle_site_symmetry_3
_geom_angle_publ_flag
N7 Co1 N19 174.1(3) . . ?
N7 Co1 N1 87.6(3) . . ?
N19 Co1 N1 91.1(3) . . ?
N7 Co1 N13 90.4(3) . . ?
N19 Co1 N13 90.2(3) . . ?
N1 Co1 N13 172.7(3) . . ?
N7 Co1 O1 93.3(2) . . ?
N19 Co1 O1 92.4(2) . . ?
N1 Co1 O1 90.7(2) . . ?
N13 Co1 O1 96.4(2) . . ?
N7 Co1 Co2 87.51(18) . . ?
N19 Co1 Co2 86.72(18) . . ?
N1 Co1 Co2 86.86(18) . . ?
N13 Co1 Co2 86.07(18) . . ?
O1 Co1 Co2 177.43(16) . . ?
N8 Co2 N20 179.1(3) . . ?
N8 Co2 N14 89.9(3) . . ?
N20 Co2 N14 90.2(3) . . ?
N8 Co2 N2 90.5(3) . . ?
N20 Co2 N2 89.3(3) . . ?
N14 Co2 N2 178.4(3) . . ?
N8 Co2 Co3 89.70(18) . . ?
N20 Co2 Co3 89.43(18) . . ?
N14 Co2 Co3 90.22(18) . . ?
N2 Co2 Co3 88.28(18) . . ?
N8 Co2 Co1 90.18(18) . . ?
N20 Co2 Co1 90.69(18) . . ?
N14 Co2 Co1 91.60(18) . . ?
N2 Co2 Co1 89.91(18) . . ?
Co3 Co2 Co1 178.18(6) . . ?
N3 Co3 N15 179.2(3) . . ?
N3 Co3 N9 90.9(2) . . ?
N15 Co3 N9 89.9(2) . . ?
N3 Co3 N21 89.6(3) . . ?
N15 Co3 N21 89.7(3) . . ?
N9 Co3 N21 179.4(3) . . ?
N3 Co3 Co2 91.06(18) . . ?
N15 Co3 Co2 88.88(18) . . ?
N9 Co3 Co2 90.04(18) . . ?
N21 Co3 Co2 89.58(18) . . ?
N3 Co3 Co4 89.15(18) . . ?
N15 Co3 Co4 90.91(18) . . ?
N9 Co3 Co4 90.03(18) . . ?
N21 Co3 Co4 90.35(18) . . ?
Co2 Co3 Co4 179.77(7) . . ?
N10 Co4 N16 90.1(3) . . ?
N10 Co4 N22 179.7(3) . . ?
N16 Co4 N22 89.7(3) . . ?
N10 Co4 N4 90.6(3) . . ?
N16 Co4 N4 179.2(3) . . ?
N22 Co4 N4 89.6(3) . . ?
N10 Co4 Co5 89.87(18) . . ?
N16 Co4 Co5 90.40(18) . . ?
N22 Co4 Co5 89.91(17) . . ?
N4 Co4 Co5 89.18(19) . . ?
N10 Co4 Co3 90.09(18) . . ?
N16 Co4 Co3 89.60(18) . . ?
N22 Co4 Co3 90.13(17) . . ?
N4 Co4 Co3 90.82(19) . . ?
Co5 Co4 Co3 179.96(8) . . ?
N5 Co5 N23 89.7(3) . . ?
N5 Co5 N17 179.0(3) . . ?
N23 Co5 N17 89.6(3) . . ?
N5 Co5 N11 90.6(3) . . ?
N23 Co5 N11 179.0(3) . . ?
N17 Co5 N11 90.0(3) . . ?
N5 Co5 Co4 90.35(19) . . ?
N23 Co5 Co4 89.56(19) . . ?
N17 Co5 Co4 88.83(18) . . ?
N11 Co5 Co4 89.49(19) . . ?
N5 Co5 Co6 91.10(19) . . ?
N23 Co5 Co6 90.65(19) . . ?
N17 Co5 Co6 89.72(18) . . ?
N11 Co5 Co6 90.29(19) . . ?
Co4 Co5 Co6 178.53(6) . . ?
N12 Co6 N18 89.0(3) . . ?
N12 Co6 N6 89.6(3) . . ?
N18 Co6 N6 172.9(3) . . ?
N12 Co6 N24 172.6(3) . . ?
N18 Co6 N24 89.3(3) . . ?
N6 Co6 N24 91.2(3) . . ?
N12 Co6 O4 92.9(2) . . ?
N18 Co6 O4 92.5(2) . . ?
N6 Co6 O4 94.5(2) . . ?
N24 Co6 O4 94.3(2) . . ?
N12 Co6 Co5 86.68(18) . . ?
N18 Co6 Co5 86.95(18) . . ?
N6 Co6 Co5 86.06(19) . . ?
N24 Co6 Co5 86.06(18) . . ?
O4 Co6 Co5 179.28(16) . . ?
C5 N1 C1 118.3(7) . . ?
C5 N1 Co1 120.4(5) . . ?
C1 N1 Co1 120.4(5) . . ?
C6 N2 C5 123.0(6) . . ?
C6 N2 Co2 120.1(5) . . ?
C5 N2 Co2 116.3(5) . . ?
C6 N3 C10 120.3(6) . . ?
C6 N3 Co3 118.2(5) . . ?
C10 N3 Co3 121.3(5) . . ?
C10 N4 C13 119.3(6) . . ?
C10 N4 Co4 119.8(5) . . ?
C13 N4 Co4 120.8(5) . . ?
C13 N5 C14 123.2(6) . . ?
C13 N5 Co5 119.4(5) . . ?
C14 N5 Co5 117.2(5) . . ?
C14 N6 C18 117.3(7) . . ?
C14 N6 Co6 121.8(5) . . ?
C18 N6 Co6 120.8(6) . . ?
C19 N7 C23 117.9(7) . . ?
C19 N7 Co1 120.6(5) . . ?
C23 N7 Co1 121.5(5) . . ?
C24 N8 C23 121.4(6) . . ?
C24 N8 Co2 119.5(5) . . ?
C23 N8 Co2 119.1(5) . . ?
C28 N9 C24 120.0(6) . . ?
C28 N9 Co3 120.2(5) . . ?
C24 N9 Co3 119.5(5) . . ?
C31 N10 C28 118.7(6) . . ?
C31 N10 Co4 120.5(5) . . ?
C28 N10 Co4 120.4(5) . . ?
C31 N11 C32 123.1(6) . . ?
C31 N11 Co5 119.1(5) . . ?
C32 N11 Co5 117.8(5) . . ?
C36 N12 C32 118.5(6) . . ?
C36 N12 Co6 120.1(5) . . ?
C32 N12 Co6 121.4(5) . . ?
C37 N13 C41 118.7(7) . . ?
C37 N13 Co1 119.8(5) . . ?
C41 N13 Co1 121.3(5) . . ?
C42 N14 C41 124.0(6) . . ?
C42 N14 Co2 119.2(5) . . ?
C41 N14 Co2 116.7(5) . . ?
C42 N15 C46 119.2(6) . . ?
C42 N15 Co3 121.2(5) . . ?
C46 N15 Co3 119.6(5) . . ?
C49 N16 C46 119.7(6) . . ?
C49 N16 Co4 119.3(5) . . ?
C46 N16 Co4 120.5(5) . . ?
C49 N17 C50 123.5(6) . . ?
C49 N17 Co5 119.2(5) . . ?
C50 N17 Co5 117.1(5) . . ?
C50 N18 C54 118.5(7) . . ?
C50 N18 Co6 121.0(5) . . ?
C54 N18 Co6 120.4(5) . . ?
C55 N19 C59 118.1(7) . . ?
C55 N19 Co1 120.6(5) . . ?
C59 N19 Co1 121.1(5) . . ?
C60 N20 C59 123.3(6) . . ?
C60 N20 Co2 119.0(5) . . ?
C59 N20 Co2 117.3(5) . . ?
C60 N21 C64 120.2(6) . . ?
C60 N21 Co3 120.0(5) . . ?
C64 N21 Co3 119.6(5) . . ?
C67 N22 C64 119.7(6) . . ?
C67 N22 Co4 119.9(5) . . ?
C64 N22 Co4 120.2(5) . . ?
C67 N23 C68 123.0(7) . . ?
C67 N23 Co5 119.0(5) . . ?
C68 N23 Co5 117.6(5) . . ?
C72 N24 C68 118.1(7) . . ?
C72 N24 Co6 120.9(5) . . ?
C68 N24 Co6 120.8(5) . . ?
N1 C1 C2 123.1(8) . . ?
C1 C2 C3 118.9(8) . . ?
C4 C3 C2 118.7(8) . . ?
C3 C4 C5 119.8(8) . . ?
N1 C5 N2 115.5(7) . . ?
N1 C5 C4 121.1(7) . . ?
N2 C5 C4 123.1(7) . . ?
N2 C6 N3 116.2(7) . . ?
N2 C6 C7 124.4(7) . . ?
N3 C6 C7 119.2(7) . . ?
C8 C7 C6 120.1(7) . . ?
C7 C8 C9 120.4(7) . . ?
C10 C9 C8 117.9(7) . . ?
C10 C9 C11 117.1(7) . . ?
C8 C9 C11 125.0(8) . . ?
N3 C10 N4 115.1(6) . . ?
N3 C10 C9 122.1(7) . . ?
N4 C10 C9 122.8(7) . . ?
C12 C11 C9 120.0(7) . . ?
C11 C12 C13 121.0(7) . . ?
N5 C13 N4 114.2(7) . . ?
N5 C13 C12 125.8(7) . . ?
N4 C13 C12 119.8(7) . . ?
N6 C14 N5 114.5(7) . . ?
N6 C14 C15 120.2(7) . . ?
N5 C14 C15 125.0(7) . . ?
C16 C15 C14 120.5(8) . . ?
C15 C16 C17 119.7(8) . . ?
C16 C17 C18 118.3(8) . . ?
N6 C18 C17 124.0(8) . . ?
C20 C19 N7 123.9(7) . . ?
C19 C20 C21 118.8(7) . . ?
C22 C21 C20 118.9(8) . . ?
C21 C22 C23 119.8(7) . . ?
N7 C23 N8 114.1(7) . . ?
N7 C23 C22 120.4(7) . . ?
N8 C23 C22 125.3(7) . . ?
N9 C24 N8 115.3(7) . . ?
N9 C24 C25 119.2(7) . . ?
N8 C24 C25 125.3(7) . . ?
C26 C25 C24 120.4(7) . . ?
C25 C26 C27 120.5(7) . . ?
C28 C27 C29 117.6(7) . . ?
C28 C27 C26 117.3(7) . . ?
C29 C27 C26 125.0(7) . . ?
N9 C28 N10 115.2(6) . . ?
N9 C28 C27 122.4(7) . . ?
N10 C28 C27 122.3(7) . . ?
C30 C29 C27 120.8(7) . . ?
C29 C30 C31 119.7(7) . . ?
N11 C31 N10 114.3(6) . . ?
N11 C31 C30 124.7(7) . . ?
N10 C31 C30 120.8(7) . . ?
N12 C32 N11 114.2(6) . . ?
N12 C32 C33 120.1(7) . . ?
N11 C32 C33 125.6(7) . . ?
C34 C33 C32 120.5(7) . . ?
C33 C34 C35 118.9(8) . . ?
C36 C35 C34 118.9(7) . . ?
N12 C36 C35 123.0(7) . . ?
N13 C37 C38 123.7(7) . . ?
C37 C38 C39 118.5(7) . . ?
C40 C39 C38 118.6(8) . . ?
C39 C40 C41 120.5(7) . . ?
N13 C41 N14 115.9(7) . . ?
N13 C41 C40 120.0(7) . . ?
N14 C41 C40 124.0(7) . . ?
N15 C42 N14 114.9(6) . . ?
N15 C42 C43 119.8(7) . . ?
N14 C42 C43 125.1(7) . . ?
C44 C43 C42 120.9(7) . . ?
C43 C44 C45 120.3(7) . . ?
C46 C45 C47 118.1(7) . . ?
C46 C45 C44 117.0(7) . . ?
C47 C45 C44 125.0(7) . . ?
N15 C46 N16 115.4(6) . . ?
N15 C46 C45 122.7(6) . . ?
N16 C46 C45 121.8(7) . . ?
C48 C47 C45 120.0(7) . . ?
C47 C48 C49 119.9(7) . . ?
N16 C49 N17 115.4(7) . . ?
N16 C49 C48 120.5(7) . . ?
N17 C49 C48 124.0(7) . . ?
N18 C50 N17 114.7(7) . . ?
N18 C50 C51 121.6(7) . . ?
N17 C50 C51 123.4(7) . . ?
C52 C51 C50 119.2(7) . . ?
C51 C52 C53 119.4(8) . . ?
C54 C53 C52 118.6(8) . . ?
N18 C54 C53 122.7(7) . . ?
N19 C55 C56 124.3(8) . . ?
C55 C56 C57 117.9(8) . . ?
C58 C57 C56 119.3(8) . . ?
C57 C58 C59 119.7(8) . . ?
N19 C59 N20 115.3(7) . . ?
N19 C59 C58 120.6(7) . . ?
N20 C59 C58 123.7(7) . . ?
N21 C60 N20 115.8(6) . . ?
N21 C60 C61 120.0(7) . . ?
N20 C60 C61 124.0(7) . . ?
C62 C61 C60 119.9(7) . . ?
C61 C62 C63 120.5(7) . . ?
C65 C63 C64 117.5(7) . . ?
C65 C63 C62 125.4(7) . . ?
C64 C63 C62 116.9(7) . . ?
N22 C64 N21 115.8(6) . . ?
N22 C64 C63 122.0(7) . . ?
N21 C64 C63 122.1(7) . . ?
C66 C65 C63 120.7(7) . . ?
C65 C66 C67 119.9(7) . . ?
N22 C67 N23 115.2(6) . . ?
N22 C67 C66 120.0(7) . . ?
N23 C67 C66 124.6(7) . . ?
N23 C68 N24 114.5(7) . . ?
N23 C68 C69 124.5(7) . . ?
N24 C68 C69 120.5(7) . . ?
C70 C69 C68 119.8(8) . . ?
C69 C70 C71 120.1(8) . . ?
C72 C71 C70 117.9(8) . . ?
N24 C72 C71 123.7(7) . . ?
O3 S1 O2 115.4(5) . . ?
O3 S1 O1 113.6(4) . . ?
O2 S1 O1 115.0(4) . . ?
O3 S1 C73 105.9(6) . . ?
O2 S1 C73 103.3(6) . . ?
O1 S1 C73 101.6(5) . . ?
S1 O1 Co1 155.8(4) . . ?
F3 C73 F1 109.3(11) . . ?
F3 C73 F2 105.3(12) . . ?
F1 C73 F2 107.6(11) . . ?
F3 C73 S1 113.9(10) . . ?
F1 C73 S1 111.7(9) . . ?
F2 C73 S1 108.6(9) . . ?
O6 S2 O4 123.5(5) . . ?
O6 S2 C74 115.7(6) . . ?
O4 S2 C74 108.0(5) . . ?
O6 S2 O5 105.3(7) . . ?
O4 S2 O5 105.7(5) . . ?
C74 S2 O5 93.8(7) . . ?
S2 O4 Co6 166.4(4) . . ?
F5 C74 F6 107.8(10) . . ?
F5 C74 F4 110.0(12) . . ?
F6 C74 F4 110.7(12) . . ?
F5 C74 S2 115.0(10) . . ?
F6 C74 S2 113.8(9) . . ?
F4 C74 S2 99.3(9) . . ?
O9 S3 O7 121.5(7) . . ?
O9 S3 O8 111.6(6) . . ?
O7 S3 O8 112.5(6) . . ?
O9 S3 C75 102.9(6) . . ?
O7 S3 C75 103.9(5) . . ?
O8 S3 C75 101.4(6) . . ?
F7 C75 F8 108.0(9) . . ?
F7 C75 F9 108.6(10) . . ?
F8 C75 F9 107.3(10) . . ?
F7 C75 S3 110.6(8) . . ?
F8 C75 S3 111.1(8) . . ?
F9 C75 S3 111.1(8) . . ?
Cl2 C76 Cl1 108.8(7) . . ?
Cl4 C77 Cl3 112.2(7) . . ?
Cl6 C78 Cl5 111.8(7) . . ?
Cl8 C79 Cl7 115.0(10) . . ?
Cl9' C80 Cl10 110.6(9) . . ?
Cl9' C80 Cl9 132.2(9) . . ?
Cl10 C80 Cl9 111.4(7) . . ?
O11 C82 C81 111.3(10) . . ?
C83 O11 C82 152(2) . . ?
O11 C83 C84 108.5(10) . . ?

loop_
_geom_bond_atom_site_label_1
_geom_bond_atom_site_label_2
_geom_bond_distance
_geom_bond_site_symmetry_2
_geom_bond_publ_flag
Co1 N7 1.959(6) . ?
Co1 N19 1.979(6) . ?
Co1 N1 1.980(6) . ?
Co1 N13 1.983(6) . ?
Co1 O1 2.254(5) . ?
Co1 Co2 2.2926(13) . ?
Co2 N8 1.905(6) . ?
Co2 N20 1.912(6) . ?
Co2 N14 1.912(6) . ?
Co2 N2 1.916(6) . ?
Co2 Co3 2.2506(13) . ?
Co3 N3 1.933(6) . ?
Co3 N15 1.937(6) . ?
Co3 N9 1.941(6) . ?
Co3 N21 1.943(6) . ?
Co3 Co4 2.2507(13) . ?
Co4 N10 1.926(6) . ?
Co4 N16 1.933(6) . ?
Co4 N22 1.934(6) . ?
Co4 N4 1.934(6) . ?
Co4 Co5 2.2471(13) . ?
Co5 N5 1.903(6) . ?
Co5 N23 1.912(6) . ?
Co5 N17 1.915(7) . ?
Co5 N11 1.916(6) . ?
Co5 Co6 2.2757(13) . ?
Co6 N12 1.963(6) . ?
Co6 N18 1.966(7) . ?
Co6 N6 1.968(7) . ?
Co6 N24 1.977(6) . ?
Co6 O4 2.234(5) . ?
N1 C5 1.352(10) . ?
N1 C1 1.355(10) . ?
N2 C6 1.347(10) . ?
N2 C5 1.381(10) . ?
N3 C6 1.360(10) . ?
N3 C10 1.367(9) . ?
N4 C10 1.367(10) . ?
N4 C13 1.371(10) . ?
N5 C13 1.369(10) . ?
N5 C14 1.373(10) . ?
N6 C14 1.359(10) . ?
N6 C18 1.362(10) . ?
N7 C19 1.357(10) . ?
N7 C23 1.369(10) . ?
N8 C24 1.370(10) . ?
N8 C23 1.385(10) . ?
N9 C28 1.360(9) . ?
N9 C24 1.363(10) . ?
N10 C31 1.367(9) . ?
N10 C28 1.379(10) . ?
N11 C31 1.366(10) . ?
N11 C32 1.377(9) . ?
N12 C36 1.356(10) . ?
N12 C32 1.366(10) . ?
N13 C37 1.345(10) . ?
N13 C41 1.362(10) . ?
N14 C42 1.361(10) . ?
N14 C41 1.371(9) . ?
N15 C42 1.354(9) . ?
N15 C46 1.373(10) . ?
N16 C49 1.353(10) . ?
N16 C46 1.377(9) . ?
N17 C49 1.359(10) . ?
N17 C50 1.390(10) . ?
N18 C50 1.344(10) . ?
N18 C54 1.361(10) . ?
N19 C55 1.343(10) . ?
N19 C59 1.356(10) . ?
N20 C60 1.367(10) . ?
N20 C59 1.379(10) . ?
N21 C60 1.335(10) . ?
N21 C64 1.373(9) . ?
N22 C67 1.361(9) . ?
N22 C64 1.370(9) . ?
N23 C67 1.364(10) . ?
N23 C68 1.368(10) . ?
N24 C72 1.356(10) . ?
N24 C68 1.372(10) . ?
C1 C2 1.360(12) . ?
C2 C3 1.402(13) . ?
C3 C4 1.368(12) . ?
C4 C5 1.400(11) . ?
C6 C7 1.437(11) . ?
C7 C8 1.363(11) . ?
C8 C9 1.407(12) . ?
C9 C10 1.397(11) . ?
C9 C11 1.428(11) . ?
C11 C12 1.354(11) . ?
C12 C13 1.413(11) . ?
C14 C15 1.414(12) . ?
C15 C16 1.359(12) . ?
C16 C17 1.371(13) . ?
C17 C18 1.375(12) . ?
C19 C20 1.348(12) . ?
C20 C21 1.392(12) . ?
C21 C22 1.383(11) . ?
C22 C23 1.397(11) . ?
C24 C25 1.431(11) . ?
C25 C26 1.349(11) . ?
C26 C27 1.416(11) . ?
C27 C28 1.397(11) . ?
C27 C29 1.412(11) . ?
C29 C30 1.359(12) . ?
C30 C31 1.417(11) . ?
C32 C33 1.407(11) . ?
C33 C34 1.366(11) . ?
C34 C35 1.398(12) . ?
C35 C36 1.368(12) . ?
C37 C38 1.369(12) . ?
C38 C39 1.408(12) . ?
C39 C40 1.368(11) . ?
C40 C41 1.416(11) . ?
C42 C43 1.419(11) . ?
C43 C44 1.350(11) . ?
C44 C45 1.415(11) . ?
C45 C46 1.400(10) . ?
C45 C47 1.404(11) . ?
C47 C48 1.379(11) . ?
C48 C49 1.414(11) . ?
C50 C51 1.396(11) . ?
C51 C52 1.382(12) . ?
C52 C53 1.390(12) . ?
C53 C54 1.373(12) . ?
C55 C56 1.367(12) . ?
C56 C57 1.398(13) . ?
C57 C58 1.370(12) . ?
C58 C59 1.412(11) . ?
C60 C61 1.439(11) . ?
C61 C62 1.358(12) . ?
C62 C63 1.416(11) . ?
C63 C65 1.405(11) . ?
C63 C64 1.411(11) . ?
C65 C66 1.362(12) . ?
C66 C67 1.429(11) . ?
C68 C69 1.394(11) . ?
C69 C70 1.376(12) . ?
C70 C71 1.387(12) . ?
C71 C72 1.370(12) . ?
S1 O3 1.408(8) . ?
S1 O2 1.434(8) . ?
S1 O1 1.460(6) . ?
S1 C73 1.804(13) . ?
C73 F3 1.282(16) . ?
C73 F1 1.325(13) . ?
C73 F2 1.370(17) . ?
S2 O6 1.326(9) . ?
S2 O4 1.420(6) . ?
S2 C74 1.731(13) . ?
S2 O5 1.735(13) . ?
C74 F5 1.306(15) . ?
C74 F6 1.329(13) . ?
C74 F4 1.368(17) . ?
S3 O9 1.399(9) . ?
S3 O7 1.417(9) . ?
S3 O8 1.448(10) . ?
S3 C75 1.835(12) . ?
C75 F7 1.316(14) . ?
C75 F8 1.321(13) . ?
C75 F9 1.324(13) . ?
C76 Cl2 1.732(12) . ?
C76 Cl1 1.820(12) . ?
C77 Cl4 1.685(14) . ?
C77 Cl3 1.744(13) . ?
C78 Cl6 1.737(15) . ?
C78 Cl5 1.740(12) . ?
C79 Cl8 1.616(9) . ?
C79 Cl7 1.635(9) . ?
C80 Cl9' 1.633(17) . ?
C80 Cl10 1.744(12) . ?
C80 Cl9 1.762(14) . ?
C81 C82 1.518(10) . ?
C82 O11 1.506(10) . ?
O11 C83 1.436(10) . ?
C83 C84 1.492(10) . ?
